data_7050218
loop_
_publ_author_name
'Katharina Reichenb\"acher'
'Heike I. S\"uss'
'Helen Stoeckli-Evans'
'Silvia Bracco'
'Piero Sozzani'
'Edwin Weber'
'J\"urg Hulliger'

_publ_section_title
;
 Modification of channel structures by fluorination
;
_journal_issue 3
_journal_name_full 'New J. Chem.'
_journal_page_first 393
_journal_page_last 397
_journal_paper_doi 10.1039/b311028a
_journal_volume 28
_journal_year 2004
_chemical_formula_sum 'C21 H0 F15 N3 O3'
_chemical_formula_weight 627.24
_chemical_name_systematic
;
?
;
_space_group_IT_number 4
_symmetry_cell_setting monoclinic
_symmetry_space_group_name_Hall 'P 2yb'
_symmetry_space_group_name_H-M 'P 1 21 1'
_atom_sites_solution_hydrogens geom
_atom_sites_solution_primary direct
_atom_sites_solution_secondary difmap
_audit_creation_method SHELXL-97
_cell_angle_alpha 90.00
_cell_angle_beta 99.315(9)
_cell_angle_gamma 90.00
_cell_formula_units_Z 4
_cell_length_a 5.9960(5)
_cell_length_b 26.5650(15)
_cell_length_c 13.5330(10)
_cell_measurement_reflns_used 8000
_cell_measurement_temperature 293(2)
_cell_measurement_theta_max 25.92
_cell_measurement_theta_min 2.16
_cell_volume 2127.2(3)
_computing_cell_refinement 'CELL (Stoe IPDS Software, 2000)'
_computing_data_collection 'EXPOSE (Stoe IPDS Software, 2000)'
_computing_data_reduction 'INTEGRATE (Stoe IPDS Software, 2000)'
_computing_molecular_graphics 'PLATON99 (Spek, 1990)'
_computing_publication_material 'SHELXL-97 (Sheldrick, 1997)'
_computing_structure_refinement 'SHELXL-97 (Sheldrick, 1997)'
_computing_structure_solution 'SHELXS-97 (Sheldrick, 1990)'
_diffrn_ambient_temperature 293(2)
_diffrn_detector_area_resol_mean 0.81\%A
_diffrn_measured_fraction_theta_full 0.981
_diffrn_measured_fraction_theta_max 0.981
_diffrn_measurement_device_type 'STOE IPDS'
_diffrn_measurement_method 'phi oscillation'
_diffrn_radiation_monochromator graphite
_diffrn_radiation_source 'fine-focus sealed tube'
_diffrn_radiation_type MoK\a
_diffrn_radiation_wavelength 0.71073
_diffrn_reflns_av_R_equivalents 0.0598
_diffrn_reflns_av_sigmaI/netI 0.0616
_diffrn_reflns_limit_h_max 7
_diffrn_reflns_limit_h_min -7
_diffrn_reflns_limit_k_max 31
_diffrn_reflns_limit_k_min -31
_diffrn_reflns_limit_l_max 16
_diffrn_reflns_limit_l_min -16
_diffrn_reflns_number 16928
_diffrn_reflns_theta_full 25.92
_diffrn_reflns_theta_max 25.92
_diffrn_reflns_theta_min 2.16
_diffrn_standards_decay_% 0
_diffrn_standards_interval_time 0
_diffrn_standards_number 0
_exptl_absorpt_coefficient_mu 0.220
_exptl_absorpt_correction_type none
_exptl_crystal_colour colourless
_exptl_crystal_density_diffrn 1.959
_exptl_crystal_density_meas ?
_exptl_crystal_density_method 'not measured'
_exptl_crystal_description rod
_exptl_crystal_F_000 1224
_exptl_crystal_size_max 0.50
_exptl_crystal_size_mid 0.20
_exptl_crystal_size_min 0.20
_refine_diff_density_max 0.234
_refine_diff_density_min -0.224
_refine_diff_density_rms 0.053
_refine_ls_abs_structure_details 'Flack H D (1983), Acta Cryst. A39, 876-881'
_refine_ls_abs_structure_Flack 0.3(4)
_refine_ls_extinction_coef 0.0005(6)
_refine_ls_extinction_expression Fc^*^=kFc[1+0.001xFc^2^\l^3^/sin(2\q)]^-1/4^
_refine_ls_extinction_method SHELXL
_refine_ls_goodness_of_fit_ref 0.940
_refine_ls_hydrogen_treatment mixed
_refine_ls_matrix_type full
_refine_ls_number_parameters 759
_refine_ls_number_reflns 8089
_refine_ls_number_restraints 1
_refine_ls_restrained_S_all 0.940
_refine_ls_R_factor_all 0.0457
_refine_ls_R_factor_gt 0.0353
_refine_ls_shift/su_max 0.000
_refine_ls_shift/su_mean 0.000
_refine_ls_structure_factor_coef Fsqd
_refine_ls_weighting_details 'calc w=1/[\s^2^(Fo^2^)+(0.0462P)^2^] where P=(Fo^2^+2Fc^2^)/3'
_refine_ls_weighting_scheme calc
_refine_ls_wR_factor_gt 0.0813
_refine_ls_wR_factor_ref 0.0850
_reflns_number_gt 6509
_reflns_number_total 8089
_reflns_threshold_expression I>2sigma(I)
_cod_data_source_file b311028a.txt
_cod_data_source_block z3sub
_cod_depositor_comments
;
The following automatic conversions were performed:

'_exptl_crystal_density_meas' value 'none' was changed to '?' - the
value is perceived as not measured.

Automatic conversion script
Id: cif_fix_values 3008 2015-01-20 13:52:24Z robertas 
;
_cod_original_sg_symbol_H-M 'P 21'
_cod_database_code 7050218

loop_
_symmetry_equiv_pos_as_xyz
'x, y, z'
'-x, y+1/2, -z'

loop_
_atom_site_label
_atom_site_type_symbol
_atom_site_fract_x
_atom_site_fract_y
_atom_site_fract_z
_atom_site_U_iso_or_equiv
_atom_site_adp_type
_atom_site_occupancy
_atom_site_symmetry_multiplicity
_atom_site_calc_flag
_atom_site_refinement_flags
_atom_site_disorder_assembly
_atom_site_disorder_group
F1 F -0.3714(3) -0.30098(8) -0.02360(14) 0.0476(5) Uani 1 1 d . . .
F2 F -0.2002(5) -0.22223(9) 0.09398(18) 0.0692(7) Uani 1 1 d . . .
F3 F 0.2366(5) -0.22607(9) 0.18982(16) 0.0681(7) Uani 1 1 d . . .
F4 F 0.4983(3) -0.30660(10) 0.16766(14) 0.0604(6) Uani 1 1 d . . .
F5 F 0.3274(3) -0.38301(8) 0.04472(14) 0.0482(5) Uani 1 1 d . . .
F6 F -0.7441(3) -0.44579(7) -0.23352(12) 0.0359(4) Uani 1 1 d . . .
F7 F -0.9040(3) -0.51709(8) -0.12220(13) 0.0462(5) Uani 1 1 d . . .
F8 F -0.7038(4) -0.60902(8) -0.10140(15) 0.0599(6) Uani 1 1 d . . .
F9 F -0.3330(4) -0.62818(7) -0.18802(15) 0.0530(5) Uani 1 1 d . . .
F10 F -0.1741(3) -0.55648(7) -0.30169(12) 0.0366(4) Uani 1 1 d . . .
F11 F -0.2872(3) -0.22835(7) -0.34782(13) 0.0382(4) Uani 1 1 d . . .
F12 F -0.1089(4) -0.14231(8) -0.26156(15) 0.0532(5) Uani 1 1 d . . .
F13 F 0.3263(4) -0.14063(8) -0.16781(16) 0.0575(5) Uani 1 1 d . . .
F14 F 0.5830(3) -0.22481(8) -0.15861(14) 0.0482(5) Uani 1 1 d . . .
F15 F 0.4016(3) -0.31190(8) -0.24382(13) 0.0413(4) Uani 1 1 d . . .
O1 O -0.1140(3) -0.38424(8) -0.04187(13) 0.0314(5) Uani 1 1 d . . .
O2 O -0.3768(3) -0.46463(7) -0.33103(13) 0.0257(4) Uani 1 1 d . . .
O3 O -0.0398(3) -0.31406(7) -0.34597(13) 0.0280(4) Uani 1 1 d . . .
N1 N -0.0678(4) -0.34524(8) -0.19004(16) 0.0216(5) Uani 1 1 d . . .
N2 N -0.2471(4) -0.42451(9) -0.18304(15) 0.0227(5) Uani 1 1 d . . .
N3 N -0.2088(4) -0.38932(8) -0.34107(15) 0.0226(5) Uani 1 1 d . . .
C1 C -0.1427(4) -0.38413(11) -0.14311(18) 0.0214(5) Uani 1 1 d . . .
C2 C -0.2734(4) -0.42426(10) -0.28217(18) 0.0209(5) Uani 1 1 d . . .
C3 C -0.1077(4) -0.35110(10) -0.28927(18) 0.0211(5) Uani 1 1 d . . .
C4 C -0.0218(5) -0.34167(11) 0.00892(19) 0.0265(6) Uani 1 1 d . . .
C5 C -0.1565(5) -0.30111(12) 0.0213(2) 0.0332(7) Uani 1 1 d . . .
C6 C -0.0688(6) -0.26152(13) 0.0817(2) 0.0419(8) Uani 1 1 d . . .
C7 C 0.1536(6) -0.26401(14) 0.1297(2) 0.0443(9) Uani 1 1 d . . .
C8 C 0.2881(5) -0.30458(14) 0.1180(2) 0.0387(8) Uani 1 1 d . . .
C9 C 0.1984(5) -0.34333(12) 0.0566(2) 0.0316(7) Uani 1 1 d . . .
C10 C -0.4590(4) -0.50054(10) -0.27123(18) 0.0220(5) Uani 1 1 d . . .
C11 C -0.6453(4) -0.49111(11) -0.2256(2) 0.0256(6) Uani 1 1 d . . .
C12 C -0.7257(5) -0.52766(12) -0.1680(2) 0.0318(7) Uani 1 1 d . . .
C13 C -0.6245(6) -0.57384(13) -0.1570(2) 0.0364(7) Uani 1 1 d . . .
C14 C -0.4368(6) -0.58339(11) -0.2014(2) 0.0343(7) Uani 1 1 d . . .
C15 C -0.3563(4) -0.54689(11) -0.25887(19) 0.0261(6) Uani 1 1 d . . .
C16 C 0.0546(5) -0.27131(10) -0.29616(19) 0.0240(6) Uani 1 1 d . . .
C17 C -0.0737(4) -0.22803(12) -0.3008(2) 0.0286(6) Uani 1 1 d . . .
C18 C 0.0162(5) -0.18438(12) -0.2562(2) 0.0345(7) Uani 1 1 d . . .
C19 C 0.2362(6) -0.18353(12) -0.2083(2) 0.0359(7) Uani 1 1 d . . .
C20 C 0.3663(5) -0.22640(13) -0.2041(2) 0.0358(7) Uani 1 1 d . . .
C21 C 0.2749(5) -0.27026(11) -0.2481(2) 0.0290(6) Uani 1 1 d . . .
F16 F -0.2212(3) -0.34264(6) -0.57620(13) 0.0339(4) Uani 1 1 d . . .
F17 F -0.0468(3) -0.26929(7) -0.67922(13) 0.0387(4) Uani 1 1 d . . .
F18 F -0.2285(3) -0.17547(7) -0.69041(13) 0.0438(5) Uani 1 1 d . . .
F19 F -0.5954(3) -0.15564(6) -0.60054(13) 0.0415(5) Uani 1 1 d . . .
F20 F -0.7753(3) -0.22984(6) -0.49970(12) 0.0313(4) Uani 1 1 d . . .
F21 F -1.3801(3) -0.46425(6) -0.55809(12) 0.0321(4) Uani 1 1 d . . .
F22 F -1.6059(2) -0.54993(7) -0.62703(12) 0.0342(4) Uani 1 1 d . . .
F23 F -1.3912(3) -0.63906(7) -0.61113(12) 0.0359(4) Uani 1 1 d . . .
F24 F -0.9490(3) -0.64508(6) -0.52073(13) 0.0357(4) Uani 1 1 d . . .
F25 F -0.7327(2) -0.56125(6) -0.44361(11) 0.0299(4) Uani 1 1 d . . .
F26 F -1.2709(3) -0.41489(7) -0.85146(13) 0.0423(4) Uani 1 1 d . . .
F27 F -1.4245(3) -0.49486(9) -0.96815(14) 0.0522(6) Uani 1 1 d . . .
F28 F -1.1480(4) -0.57427(8) -0.98218(15) 0.0562(6) Uani 1 1 d . . .
F29 F -0.7123(4) -0.57265(8) -0.88586(16) 0.0543(5) Uani 1 1 d . . .
F30 F -0.5553(3) -0.49010(7) -0.77709(13) 0.0397(4) Uani 1 1 d . . .
O4 O -0.5885(3) -0.32245(7) -0.47766(13) 0.0250(4) Uani 1 1 d . . .
O5 O -0.9391(3) -0.46996(7) -0.45542(13) 0.0239(4) Uani 1 1 d . . .
O6 O -0.8298(3) -0.40899(8) -0.76267(13) 0.0299(4) Uani 1 1 d . . .
N4 N -0.7092(4) -0.36470(8) -0.62404(15) 0.0216(5) Uani 1 1 d . . .
N5 N -0.7629(4) -0.39634(8) -0.46502(16) 0.0219(5) Uani 1 1 d . . .
N6 N -0.8991(4) -0.44276(8) -0.61351(15) 0.0208(5) Uani 1 1 d . . .
C22 C -0.6916(4) -0.36304(10) -0.52570(19) 0.0211(5) Uani 1 1 d . . .
C23 C -0.8647(4) -0.43457(10) -0.51480(18) 0.0197(5) Uani 1 1 d . . .
C24 C -0.8130(4) -0.40611(11) -0.66225(18) 0.0216(5) Uani 1 1 d . . .
C25 C -0.5004(4) -0.28701(10) -0.53643(18) 0.0219(5) Uani 1 1 d . . .
C26 C -0.3135(4) -0.29658(11) -0.5817(2) 0.0261(6) Uani 1 1 d . . .
C27 C -0.2256(4) -0.25896(11) -0.6344(2) 0.0275(6) Uani 1 1 d . . .
C28 C -0.3187(5) -0.21192(11) -0.6404(2) 0.0289(6) Uani 1 1 d . . .
C29 C -0.5032(5) -0.20159(11) -0.5948(2) 0.0271(6) Uani 1 1 d . . .
C30 C -0.5935(4) -0.23954(11) -0.54344(19) 0.0236(6) Uani 1 1 d . . .
C31 C -1.0521(4) -0.51144(10) -0.50117(18) 0.0217(6) Uani 1 1 d . . .
C32 C -1.2749(4) -0.50898(10) -0.54841(19) 0.0235(6) Uani 1 1 d . . .
C33 C -1.3889(4) -0.55165(11) -0.58460(19) 0.0253(6) Uani 1 1 d . . .
C34 C -1.2788(5) -0.59780(11) -0.5758(2) 0.0263(6) Uani 1 1 d . . .
C35 C -1.0563(5) -0.60066(11) -0.5291(2) 0.0251(6) Uani 1 1 d . . .
C36 C -0.9458(4) -0.55788(10) -0.49108(18) 0.0209(5) Uani 1 1 d . . .
C37 C -0.9136(5) -0.45256(11) -0.81125(18) 0.0245(6) Uani 1 1 d . . .
C38 C -1.1331(5) -0.45414(12) -0.8597(2) 0.0298(6) Uani 1 1 d . . .
C39 C -1.2114(5) -0.49458(13) -0.9183(2) 0.0342(7) Uani 1 1 d . . .
C40 C -1.0700(6) -0.53482(12) -0.9256(2) 0.0350(7) Uani 1 1 d . . .
C41 C -0.8500(6) -0.53415(12) -0.8771(2) 0.0344(7) Uani 1 1 d . . .
C42 C -0.7715(5) -0.49240(11) -0.8209(2) 0.0276(6) Uani 1 1 d . . .

loop_
_atom_site_aniso_label
_atom_site_aniso_U_11
_atom_site_aniso_U_22
_atom_site_aniso_U_33
_atom_site_aniso_U_23
_atom_site_aniso_U_13
_atom_site_aniso_U_12
F1 0.0426(10) 0.0592(14) 0.0401(10) 0.0038(9) 0.0037(8) 0.0041(9)
F2 0.1052(18) 0.0391(14) 0.0676(15) -0.0098(11) 0.0270(13) 0.0153(12)
F3 0.1064(18) 0.0528(15) 0.0466(12) -0.0234(10) 0.0168(12) -0.0455(13)
F4 0.0454(11) 0.0947(19) 0.0371(10) -0.0018(11) -0.0053(8) -0.0273(11)
F5 0.0454(11) 0.0563(13) 0.0421(10) 0.0008(9) 0.0049(8) 0.0088(10)
F6 0.0357(9) 0.0373(11) 0.0358(9) 0.0015(7) 0.0093(7) 0.0100(8)
F7 0.0376(10) 0.0635(14) 0.0420(11) -0.0039(9) 0.0197(8) -0.0112(9)
F8 0.0956(16) 0.0430(13) 0.0470(12) 0.0070(10) 0.0292(11) -0.0237(11)
F9 0.0915(15) 0.0245(11) 0.0429(11) 0.0066(8) 0.0113(10) 0.0129(10)
F10 0.0409(9) 0.0372(11) 0.0334(9) -0.0022(8) 0.0115(7) 0.0111(8)
F11 0.0334(9) 0.0425(12) 0.0363(9) -0.0031(8) -0.0013(7) 0.0055(8)
F12 0.0705(13) 0.0305(11) 0.0561(12) -0.0091(9) 0.0032(10) 0.0116(10)
F13 0.0758(14) 0.0406(12) 0.0554(12) -0.0159(9) 0.0082(10) -0.0276(11)
F14 0.0336(9) 0.0654(14) 0.0426(11) 0.0006(10) -0.0023(8) -0.0146(9)
F15 0.0373(9) 0.0457(11) 0.0401(10) 0.0036(8) 0.0038(7) 0.0102(8)
O1 0.0504(12) 0.0288(11) 0.0148(9) -0.0019(8) 0.0046(8) -0.0141(9)
O2 0.0346(10) 0.0232(11) 0.0201(9) -0.0023(8) 0.0067(8) -0.0068(8)
O3 0.0399(11) 0.0240(11) 0.0210(9) -0.0003(8) 0.0076(8) -0.0068(9)
N1 0.0280(11) 0.0184(12) 0.0190(11) 0.0005(8) 0.0052(8) -0.0009(9)
N2 0.0266(11) 0.0222(13) 0.0198(11) 0.0010(9) 0.0053(9) -0.0026(9)
N3 0.0273(11) 0.0203(12) 0.0207(11) -0.0002(9) 0.0056(9) 0.0010(9)
C1 0.0230(12) 0.0254(15) 0.0155(12) -0.0012(10) 0.0025(9) 0.0003(11)
C2 0.0227(12) 0.0212(15) 0.0190(12) -0.0032(10) 0.0043(10) 0.0018(10)
C3 0.0230(12) 0.0207(15) 0.0202(13) 0.0035(10) 0.0053(10) 0.0038(10)
C4 0.0384(15) 0.0260(16) 0.0154(12) -0.0013(10) 0.0052(10) -0.0083(12)
C5 0.0361(16) 0.0377(19) 0.0257(14) 0.0035(12) 0.0042(12) -0.0019(13)
C6 0.069(2) 0.0263(18) 0.0346(17) -0.0017(13) 0.0206(16) 0.0010(16)
C7 0.070(2) 0.040(2) 0.0233(15) -0.0097(13) 0.0099(15) -0.0301(18)
C8 0.0414(17) 0.051(2) 0.0236(14) -0.0074(14) 0.0059(12) -0.0195(16)
C9 0.0354(15) 0.0370(19) 0.0229(14) -0.0003(12) 0.0061(11) -0.0094(14)
C10 0.0265(13) 0.0223(15) 0.0169(12) -0.0007(10) 0.0029(10) -0.0062(11)
C11 0.0232(13) 0.0295(17) 0.0232(13) -0.0029(11) 0.0009(10) -0.0039(12)
C12 0.0304(15) 0.041(2) 0.0246(14) -0.0036(13) 0.0071(11) -0.0111(13)
C13 0.0508(18) 0.0341(19) 0.0242(14) 0.0014(12) 0.0062(13) -0.0170(15)
C14 0.0563(19) 0.0184(17) 0.0273(15) -0.0013(11) 0.0036(13) 0.0015(13)
C15 0.0293(14) 0.0284(16) 0.0208(13) -0.0041(11) 0.0050(10) -0.0016(12)
C16 0.0338(14) 0.0196(15) 0.0198(13) 0.0023(11) 0.0074(11) -0.0056(11)
C17 0.0279(14) 0.0347(18) 0.0231(13) 0.0029(12) 0.0035(11) 0.0003(12)
C18 0.0464(18) 0.0232(17) 0.0347(16) -0.0032(12) 0.0091(13) -0.0009(13)
C19 0.0471(18) 0.0279(18) 0.0327(15) -0.0049(12) 0.0069(13) -0.0123(14)
C20 0.0305(14) 0.047(2) 0.0293(15) 0.0016(13) 0.0039(12) -0.0125(14)
C21 0.0337(15) 0.0280(17) 0.0268(14) 0.0043(12) 0.0092(11) 0.0028(12)
F16 0.0322(9) 0.0298(10) 0.0399(10) 0.0002(7) 0.0067(7) 0.0103(7)
F17 0.0302(9) 0.0506(12) 0.0383(10) -0.0013(8) 0.0145(7) -0.0010(8)
F18 0.0594(12) 0.0363(11) 0.0388(10) 0.0087(8) 0.0177(8) -0.0134(9)
F19 0.0653(12) 0.0204(10) 0.0411(10) 0.0061(7) 0.0156(9) 0.0097(8)
F20 0.0332(8) 0.0286(9) 0.0347(9) -0.0054(7) 0.0132(7) 0.0027(7)
F21 0.0355(9) 0.0263(10) 0.0349(9) 0.0011(7) 0.0066(7) 0.0106(7)
F22 0.0227(8) 0.0447(11) 0.0341(9) 0.0048(7) 0.0016(6) -0.0014(7)
F23 0.0402(9) 0.0272(10) 0.0376(9) -0.0034(7) -0.0015(7) -0.0114(7)
F24 0.0433(9) 0.0190(9) 0.0425(10) -0.0015(7) 0.0002(7) 0.0062(7)
F25 0.0247(8) 0.0324(10) 0.0301(8) 0.0002(7) -0.0027(6) 0.0001(7)
F26 0.0398(10) 0.0465(12) 0.0416(10) 0.0046(8) 0.0097(8) 0.0083(9)
F27 0.0354(10) 0.0862(17) 0.0331(10) -0.0086(10) -0.0007(7) -0.0208(10)
F28 0.0789(14) 0.0503(13) 0.0432(11) -0.0226(9) 0.0217(10) -0.0326(11)
F29 0.0736(14) 0.0354(12) 0.0595(13) -0.0042(9) 0.0281(11) 0.0091(10)
F30 0.0297(9) 0.0538(13) 0.0345(9) 0.0075(8) 0.0019(7) -0.0014(8)
O4 0.0346(10) 0.0177(10) 0.0234(9) -0.0011(7) 0.0068(8) -0.0053(8)
O5 0.0366(10) 0.0183(11) 0.0173(9) 0.0002(7) 0.0056(7) -0.0065(8)
O6 0.0460(12) 0.0262(11) 0.0179(9) -0.0007(8) 0.0061(8) -0.0109(9)
N4 0.0255(11) 0.0190(12) 0.0202(11) 0.0004(9) 0.0035(9) -0.0028(9)
N5 0.0261(11) 0.0186(12) 0.0210(11) 0.0003(8) 0.0035(8) -0.0018(9)
N6 0.0244(11) 0.0198(13) 0.0187(10) 0.0010(8) 0.0056(8) -0.0012(9)
C22 0.0209(12) 0.0166(14) 0.0258(13) -0.0026(10) 0.0042(10) -0.0014(10)
C23 0.0216(12) 0.0162(14) 0.0218(12) 0.0006(10) 0.0049(9) 0.0022(10)
C24 0.0223(12) 0.0238(15) 0.0191(12) -0.0005(10) 0.0049(9) -0.0015(11)
C25 0.0265(12) 0.0188(15) 0.0201(12) -0.0014(10) 0.0026(10) -0.0051(11)
C26 0.0281(14) 0.0241(16) 0.0257(13) -0.0031(11) 0.0031(10) 0.0009(12)
C27 0.0221(13) 0.0364(18) 0.0249(14) -0.0043(12) 0.0065(11) -0.0033(12)
C28 0.0368(15) 0.0271(17) 0.0231(13) 0.0015(11) 0.0059(11) -0.0100(12)
C29 0.0376(15) 0.0191(16) 0.0239(13) -0.0021(11) 0.0031(11) -0.0016(12)
C30 0.0280(13) 0.0226(15) 0.0204(13) -0.0015(10) 0.0045(10) 0.0008(11)
C31 0.0313(14) 0.0196(15) 0.0155(12) 0.0006(10) 0.0075(10) -0.0042(11)
C32 0.0257(13) 0.0215(15) 0.0248(13) 0.0048(10) 0.0086(10) 0.0040(11)
C33 0.0228(13) 0.0335(17) 0.0200(12) 0.0042(11) 0.0048(10) 0.0010(11)
C34 0.0326(14) 0.0202(15) 0.0259(14) -0.0009(11) 0.0037(11) -0.0072(12)
C35 0.0327(14) 0.0182(14) 0.0245(13) 0.0022(10) 0.0048(11) 0.0015(11)
C36 0.0213(12) 0.0216(15) 0.0200(12) 0.0012(10) 0.0040(10) -0.0016(10)
C37 0.0310(14) 0.0285(16) 0.0144(11) -0.0007(10) 0.0045(10) -0.0093(11)
C38 0.0333(15) 0.0322(17) 0.0255(14) 0.0051(12) 0.0095(11) 0.0021(12)
C39 0.0323(15) 0.050(2) 0.0211(14) -0.0034(13) 0.0061(11) -0.0135(14)
C40 0.0508(19) 0.0339(19) 0.0225(14) -0.0097(13) 0.0121(13) -0.0160(14)
C41 0.0465(17) 0.0296(18) 0.0298(15) -0.0012(13) 0.0145(13) -0.0015(14)
C42 0.0294(14) 0.0330(17) 0.0207(13) 0.0028(12) 0.0052(10) -0.0044(12)

loop_
_atom_type_symbol
_atom_type_description
_atom_type_scat_dispersion_real
_atom_type_scat_dispersion_imag
_atom_type_scat_source
C C 0.0033 0.0016 'International Tables Vol C Tables 4.2.6.8 and 6.1.1.4'
H H 0.0000 0.0000 'International Tables Vol C Tables 4.2.6.8 and 6.1.1.4'
F F 0.0171 0.0103 'International Tables Vol C Tables 4.2.6.8 and 6.1.1.4'
N N 0.0061 0.0033 'International Tables Vol C Tables 4.2.6.8 and 6.1.1.4'
O O 0.0106 0.0060 'International Tables Vol C Tables 4.2.6.8 and 6.1.1.4'

loop_
_geom_angle_atom_site_label_1
_geom_angle_atom_site_label_2
_geom_angle_atom_site_label_3
_geom_angle
_geom_angle_site_symmetry_1
_geom_angle_site_symmetry_3
_geom_angle_publ_flag
C1 O1 C4 118.3(2) . . ?
C2 O2 C10 115.82(19) . . ?
C3 O3 C16 117.1(2) . . ?
C1 N1 C3 111.8(2) . . ?
C1 N2 C2 112.5(2) . . ?
C2 N3 C3 111.9(2) . . ?
N2 C1 N1 127.9(2) . . ?
N2 C1 O1 112.9(2) . . ?
N1 C1 O1 119.2(2) . . ?
N3 C2 N2 128.0(2) . . ?
N3 C2 O2 114.6(2) . . ?
N2 C2 O2 117.4(2) . . ?
N3 C3 N1 127.9(2) . . ?
N3 C3 O3 114.4(2) . . ?
N1 C3 O3 117.7(2) . . ?
C5 C4 C9 120.5(3) . . ?
C5 C4 O1 120.2(3) . . ?
C9 C4 O1 118.8(3) . . ?
F1 C5 C4 119.4(3) . . ?
F1 C5 C6 121.0(3) . . ?
C4 C5 C6 119.6(3) . . ?
F2 C6 C5 119.6(3) . . ?
F2 C6 C7 121.4(3) . . ?
C5 C6 C7 119.0(3) . . ?
F3 C7 C8 119.6(3) . . ?
F3 C7 C6 118.9(4) . . ?
C8 C7 C6 121.5(3) . . ?
F4 C8 C7 120.1(3) . . ?
F4 C8 C9 121.4(3) . . ?
C7 C8 C9 118.5(3) . . ?
F5 C9 C4 120.1(3) . . ?
F5 C9 C8 119.1(3) . . ?
C4 C9 C8 120.8(3) . . ?
C15 C10 C11 119.1(2) . . ?
C15 C10 O2 119.4(2) . . ?
C11 C10 O2 121.5(3) . . ?
F6 C11 C12 119.2(2) . . ?
F6 C11 C10 120.4(2) . . ?
C12 C11 C10 120.4(3) . . ?
F7 C12 C13 120.5(3) . . ?
F7 C12 C11 119.2(3) . . ?
C13 C12 C11 120.3(3) . . ?
F8 C13 C12 119.9(3) . . ?
F8 C13 C14 120.4(3) . . ?
C12 C13 C14 119.7(3) . . ?
F9 C14 C15 120.2(3) . . ?
F9 C14 C13 119.8(3) . . ?
C15 C14 C13 120.0(3) . . ?
F10 C15 C10 119.8(2) . . ?
F10 C15 C14 119.6(3) . . ?
C10 C15 C14 120.5(3) . . ?
C21 C16 C17 119.4(3) . . ?
C21 C16 O3 122.0(3) . . ?
C17 C16 O3 118.5(2) . . ?
F11 C17 C18 119.5(3) . . ?
F11 C17 C16 120.1(3) . . ?
C18 C17 C16 120.4(3) . . ?
F12 C18 C19 119.9(3) . . ?
F12 C18 C17 120.1(3) . . ?
C19 C18 C17 119.9(3) . . ?
F13 C19 C18 120.0(3) . . ?
F13 C19 C20 119.9(3) . . ?
C18 C19 C20 120.1(3) . . ?
F14 C20 C19 119.5(3) . . ?
F14 C20 C21 120.7(3) . . ?
C19 C20 C21 119.8(3) . . ?
F15 C21 C16 119.9(3) . . ?
F15 C21 C20 119.7(3) . . ?
C16 C21 C20 120.3(3) . . ?
C22 O4 C25 116.75(19) . . ?
C23 O5 C31 118.01(19) . . ?
C24 O6 C37 119.2(2) . . ?
C22 N4 C24 112.1(2) . . ?
C23 N5 C22 111.6(2) . . ?
C24 N6 C23 111.6(2) . . ?
N4 C22 N5 128.5(2) . . ?
N4 C22 O4 117.8(2) . . ?
N5 C22 O4 113.7(2) . . ?
N5 C23 N6 128.5(2) . . ?
N5 C23 O5 113.7(2) . . ?
N6 C23 O5 117.8(2) . . ?
N6 C24 N4 127.6(2) . . ?
N6 C24 O6 119.2(2) . . ?
N4 C24 O6 113.2(2) . . ?
C30 C25 C26 119.1(2) . . ?
C30 C25 O4 118.2(2) . . ?
C26 C25 O4 122.5(2) . . ?
F16 C26 C27 120.0(2) . . ?
F16 C26 C25 120.0(2) . . ?
C27 C26 C25 120.0(3) . . ?
F17 C27 C28 120.6(3) . . ?
F17 C27 C26 119.0(3) . . ?
C28 C27 C26 120.4(2) . . ?
F18 C28 C27 119.7(3) . . ?
F18 C28 C29 120.0(3) . . ?
C27 C28 C29 120.3(3) . . ?
F19 C29 C28 120.6(3) . . ?
F19 C29 C30 120.2(3) . . ?
C28 C29 C30 119.2(3) . . ?
F20 C30 C25 119.5(2) . . ?
F20 C30 C29 119.4(2) . . ?
C25 C30 C29 121.0(2) . . ?
C36 C31 O5 118.7(2) . . ?
C36 C31 C32 118.8(2) . . ?
O5 C31 C32 122.2(2) . . ?
F21 C32 C33 119.8(2) . . ?
F21 C32 C31 119.3(2) . . ?
C33 C32 C31 120.9(2) . . ?
F22 C33 C32 121.3(2) . . ?
F22 C33 C34 118.9(2) . . ?
C32 C33 C34 119.7(2) . . ?
F23 C34 C35 120.8(3) . . ?
F23 C34 C33 119.3(2) . . ?
C35 C34 C33 119.9(3) . . ?
F24 C35 C36 120.1(2) . . ?
F24 C35 C34 120.1(2) . . ?
C36 C35 C34 119.8(3) . . ?
F25 C36 C35 119.4(2) . . ?
F25 C36 C31 119.7(2) . . ?
C35 C36 C31 120.9(2) . . ?
C38 C37 C42 119.4(3) . . ?
C38 C37 O6 119.9(3) . . ?
C42 C37 O6 120.3(2) . . ?
F26 C38 C37 119.4(3) . . ?
F26 C38 C39 119.8(3) . . ?
C37 C38 C39 120.8(3) . . ?
F27 C39 C38 120.2(3) . . ?
F27 C39 C40 120.4(3) . . ?
C38 C39 C40 119.4(3) . . ?
F28 C40 C41 120.2(3) . . ?
F28 C40 C39 119.1(3) . . ?
C41 C40 C39 120.6(3) . . ?
F29 C41 C40 120.5(3) . . ?
F29 C41 C42 120.3(3) . . ?
C40 C41 C42 119.2(3) . . ?
F30 C42 C37 119.5(3) . . ?
F30 C42 C41 120.0(3) . . ?
C37 C42 C41 120.5(3) . . ?

loop_
_geom_bond_atom_site_label_1
_geom_bond_atom_site_label_2
_geom_bond_distance
_geom_bond_site_symmetry_2
_geom_bond_publ_flag
F1 C5 1.332(3) . ?
F2 C6 1.334(4) . ?
F3 C7 1.340(4) . ?
F4 C8 1.330(4) . ?
F5 C9 1.333(4) . ?
F6 C11 1.338(3) . ?
F7 C12 1.349(3) . ?
F8 C13 1.334(4) . ?
F9 C14 1.341(4) . ?
F10 C15 1.341(3) . ?
F11 C17 1.334(3) . ?
F12 C18 1.341(4) . ?
F13 C19 1.340(4) . ?
F14 C20 1.345(3) . ?
F15 C21 1.338(3) . ?
O1 C1 1.353(3) . ?
O1 C4 1.391(3) . ?
O2 C2 1.356(3) . ?
O2 C10 1.392(3) . ?
O3 C3 1.350(3) . ?
O3 C16 1.393(3) . ?
N1 C1 1.328(3) . ?
N1 C3 1.335(3) . ?
N2 C1 1.313(3) . ?
N2 C2 1.325(3) . ?
N3 C2 1.322(3) . ?
N3 C3 1.324(3) . ?
C4 C5 1.373(4) . ?
C4 C9 1.373(4) . ?
C5 C6 1.383(5) . ?
C6 C7 1.387(5) . ?
C7 C8 1.370(5) . ?
C8 C9 1.377(4) . ?
C10 C15 1.375(4) . ?
C10 C11 1.384(4) . ?
C11 C12 1.380(4) . ?
C12 C13 1.366(5) . ?
C13 C14 1.382(5) . ?
C14 C15 1.378(4) . ?
C16 C21 1.375(4) . ?
C16 C17 1.379(4) . ?
C17 C18 1.376(4) . ?
C18 C19 1.372(5) . ?
C19 C20 1.376(5) . ?
C20 C21 1.381(4) . ?
F16 C26 1.340(3) . ?
F17 C27 1.343(3) . ?
F18 C28 1.344(3) . ?
F19 C29 1.337(3) . ?
F20 C30 1.347(3) . ?
F21 C32 1.342(3) . ?
F22 C33 1.335(3) . ?
F23 C34 1.334(3) . ?
F24 C35 1.340(3) . ?
F25 C36 1.337(3) . ?
F26 C38 1.346(4) . ?
F27 C39 1.344(4) . ?
F28 C40 1.337(3) . ?
F29 C41 1.331(4) . ?
F30 C42 1.337(3) . ?
O4 C22 1.355(3) . ?
O4 C25 1.391(3) . ?
O5 C23 1.358(3) . ?
O5 C31 1.386(3) . ?
O6 C24 1.348(3) . ?
O6 C37 1.385(3) . ?
N4 C22 1.319(3) . ?
N4 C24 1.327(3) . ?
N5 C23 1.313(3) . ?
N5 C22 1.324(3) . ?
N6 C24 1.327(3) . ?
N6 C23 1.336(3) . ?
C25 C30 1.376(4) . ?
C25 C26 1.385(4) . ?
C26 C27 1.381(4) . ?
C27 C28 1.366(4) . ?
C28 C29 1.379(4) . ?
C29 C30 1.383(4) . ?
C31 C36 1.385(4) . ?
C31 C32 1.386(4) . ?
C32 C33 1.373(4) . ?
C33 C34 1.388(4) . ?
C34 C35 1.383(4) . ?
C35 C36 1.373(4) . ?
C37 C38 1.372(4) . ?
C37 C42 1.378(4) . ?
C38 C39 1.373(4) . ?
C39 C40 1.378(5) . ?
C40 C41 1.375(5) . ?
C41 C42 1.383(4) . ?

loop_
_geom_torsion_atom_site_label_1
_geom_torsion_atom_site_label_2
_geom_torsion_atom_site_label_3
_geom_torsion_atom_site_label_4
_geom_torsion
_geom_torsion_site_symmetry_1
_geom_torsion_site_symmetry_2
_geom_torsion_site_symmetry_3
_geom_torsion_site_symmetry_4
_geom_torsion_publ_flag
C2 N2 C1 N1 0.7(4) . . . . ?
C2 N2 C1 O1 -179.6(2) . . . . ?
C3 N1 C1 N2 -0.8(4) . . . . ?
C3 N1 C1 O1 179.6(2) . . . . ?
C4 O1 C1 N2 -174.9(2) . . . . ?
C4 O1 C1 N1 4.8(4) . . . . ?
C3 N3 C2 N2 -0.3(4) . . . . ?
C3 N3 C2 O2 -179.5(2) . . . . ?
C1 N2 C2 N3 -0.1(4) . . . . ?
C1 N2 C2 O2 179.2(2) . . . . ?
C10 O2 C2 N3 -176.2(2) . . . . ?
C10 O2 C2 N2 4.5(3) . . . . ?
C2 N3 C3 N1 0.1(4) . . . . ?
C2 N3 C3 O3 -179.5(2) . . . . ?
C1 N1 C3 N3 0.3(4) . . . . ?
C1 N1 C3 O3 179.9(2) . . . . ?
C16 O3 C3 N3 175.9(2) . . . . ?
C16 O3 C3 N1 -3.7(3) . . . . ?
C1 O1 C4 C5 82.6(3) . . . . ?
C1 O1 C4 C9 -105.2(3) . . . . ?
C9 C4 C5 F1 -178.2(3) . . . . ?
O1 C4 C5 F1 -6.1(4) . . . . ?
C9 C4 C5 C6 0.4(4) . . . . ?
O1 C4 C5 C6 172.5(2) . . . . ?
F1 C5 C6 F2 -1.1(5) . . . . ?
C4 C5 C6 F2 -179.7(3) . . . . ?
F1 C5 C6 C7 177.8(3) . . . . ?
C4 C5 C6 C7 -0.8(5) . . . . ?
F2 C6 C7 F3 0.2(5) . . . . ?
C5 C6 C7 F3 -178.6(3) . . . . ?
F2 C6 C7 C8 179.3(3) . . . . ?
C5 C6 C7 C8 0.4(5) . . . . ?
F3 C7 C8 F4 1.3(4) . . . . ?
C6 C7 C8 F4 -177.8(3) . . . . ?
F3 C7 C8 C9 179.4(3) . . . . ?
C6 C7 C8 C9 0.3(5) . . . . ?
C5 C4 C9 F5 179.5(3) . . . . ?
O1 C4 C9 F5 7.4(4) . . . . ?
C5 C4 C9 C8 0.3(4) . . . . ?
O1 C4 C9 C8 -171.8(2) . . . . ?
F4 C8 C9 F5 -1.9(4) . . . . ?
C7 C8 C9 F5 -179.9(3) . . . . ?
F4 C8 C9 C4 177.3(3) . . . . ?
C7 C8 C9 C4 -0.7(4) . . . . ?
C2 O2 C10 C15 -110.5(3) . . . . ?
C2 O2 C10 C11 71.0(3) . . . . ?
C15 C10 C11 F6 177.7(2) . . . . ?
O2 C10 C11 F6 -3.8(4) . . . . ?
C15 C10 C11 C12 0.5(4) . . . . ?
O2 C10 C11 C12 178.9(2) . . . . ?
F6 C11 C12 F7 1.0(4) . . . . ?
C10 C11 C12 F7 178.3(2) . . . . ?
F6 C11 C12 C13 -178.5(2) . . . . ?
C10 C11 C12 C13 -1.2(4) . . . . ?
F7 C12 C13 F8 0.7(4) . . . . ?
C11 C12 C13 F8 -179.8(3) . . . . ?
F7 C12 C13 C14 -177.6(3) . . . . ?
C11 C12 C13 C14 1.9(4) . . . . ?
F8 C13 C14 F9 -0.4(4) . . . . ?
C12 C13 C14 F9 177.9(3) . . . . ?
F8 C13 C14 C15 179.9(3) . . . . ?
C12 C13 C14 C15 -1.9(4) . . . . ?
C11 C10 C15 F10 -179.3(2) . . . . ?
O2 C10 C15 F10 2.2(4) . . . . ?
C11 C10 C15 C14 -0.4(4) . . . . ?
O2 C10 C15 C14 -178.9(2) . . . . ?
F9 C14 C15 F10 0.3(4) . . . . ?
C13 C14 C15 F10 -180.0(3) . . . . ?
F9 C14 C15 C10 -178.7(3) . . . . ?
C13 C14 C15 C10 1.1(4) . . . . ?
C3 O3 C16 C21 79.3(3) . . . . ?
C3 O3 C16 C17 -104.7(3) . . . . ?
C21 C16 C17 F11 179.5(2) . . . . ?
O3 C16 C17 F11 3.4(4) . . . . ?
C21 C16 C17 C18 -1.2(4) . . . . ?
O3 C16 C17 C18 -177.3(2) . . . . ?
F11 C17 C18 F12 -1.2(4) . . . . ?
C16 C17 C18 F12 179.5(3) . . . . ?
F11 C17 C18 C19 -179.4(3) . . . . ?
C16 C17 C18 C19 1.2(4) . . . . ?
F12 C18 C19 F13 -0.5(4) . . . . ?
C17 C18 C19 F13 177.7(3) . . . . ?
F12 C18 C19 C20 -178.9(3) . . . . ?
C17 C18 C19 C20 -0.6(5) . . . . ?
F13 C19 C20 F14 0.4(4) . . . . ?
C18 C19 C20 F14 178.8(3) . . . . ?
F13 C19 C20 C21 -178.4(3) . . . . ?
C18 C19 C20 C21 0.0(5) . . . . ?
C17 C16 C21 F15 -179.5(2) . . . . ?
O3 C16 C21 F15 -3.5(4) . . . . ?
C17 C16 C21 C20 0.6(4) . . . . ?
O3 C16 C21 C20 176.5(2) . . . . ?
F14 C20 C21 F15 1.3(4) . . . . ?
C19 C20 C21 F15 -179.9(2) . . . . ?
F14 C20 C21 C16 -178.7(2) . . . . ?
C19 C20 C21 C16 0.0(4) . . . . ?
C24 N4 C22 N5 -0.1(4) . . . . ?
C24 N4 C22 O4 -180.0(2) . . . . ?
C23 N5 C22 N4 -0.8(4) . . . . ?
C23 N5 C22 O4 179.0(2) . . . . ?
C25 O4 C22 N4 -2.9(3) . . . . ?
C25 O4 C22 N5 177.2(2) . . . . ?
C22 N5 C23 N6 0.6(4) . . . . ?
C22 N5 C23 O5 179.5(2) . . . . ?
C24 N6 C23 N5 0.5(4) . . . . ?
C24 N6 C23 O5 -178.3(2) . . . . ?
C31 O5 C23 N5 179.0(2) . . . . ?
C31 O5 C23 N6 -2.0(3) . . . . ?
C23 N6 C24 N4 -1.8(4) . . . . ?
C23 N6 C24 O6 178.9(2) . . . . ?
C22 N4 C24 N6 1.6(4) . . . . ?
C22 N4 C24 O6 -179.0(2) . . . . ?
C37 O6 C24 N6 -7.1(4) . . . . ?
C37 O6 C24 N4 173.5(2) . . . . ?
C22 O4 C25 C30 115.2(3) . . . . ?
C22 O4 C25 C26 -69.7(3) . . . . ?
C30 C25 C26 F16 -179.6(2) . . . . ?
O4 C25 C26 F16 5.3(4) . . . . ?
C30 C25 C26 C27 -1.1(4) . . . . ?
O4 C25 C26 C27 -176.2(2) . . . . ?
F16 C26 C27 F17 -0.3(4) . . . . ?
C25 C26 C27 F17 -178.8(2) . . . . ?
F16 C26 C27 C28 179.9(2) . . . . ?
C25 C26 C27 C28 1.4(4) . . . . ?
F17 C27 C28 F18 -1.0(4) . . . . ?
C26 C27 C28 F18 178.7(2) . . . . ?
F17 C27 C28 C29 179.6(2) . . . . ?
C26 C27 C28 C29 -0.7(4) . . . . ?
F18 C28 C29 F19 0.7(4) . . . . ?
C27 C28 C29 F19 -179.9(3) . . . . ?
F18 C28 C29 C30 -179.8(2) . . . . ?
C27 C28 C29 C30 -0.4(4) . . . . ?
C26 C25 C30 F20 180.0(2) . . . . ?
O4 C25 C30 F20 -4.7(3) . . . . ?
C26 C25 C30 C29 0.0(4) . . . . ?
O4 C25 C30 C29 175.3(2) . . . . ?
F19 C29 C30 F20 0.2(4) . . . . ?
C28 C29 C30 F20 -179.2(2) . . . . ?
F19 C29 C30 C25 -179.8(2) . . . . ?
C28 C29 C30 C25 0.8(4) . . . . ?
C23 O5 C31 C36 109.6(3) . . . . ?
C23 O5 C31 C32 -76.7(3) . . . . ?
C36 C31 C32 F21 179.6(2) . . . . ?
O5 C31 C32 F21 5.9(4) . . . . ?
C36 C31 C32 C33 0.0(4) . . . . ?
O5 C31 C32 C33 -173.7(2) . . . . ?
F21 C32 C33 F22 -2.0(4) . . . . ?
C31 C32 C33 F22 177.6(2) . . . . ?
F21 C32 C33 C34 179.1(2) . . . . ?
C31 C32 C33 C34 -1.3(4) . . . . ?
F22 C33 C34 F23 1.0(4) . . . . ?
C32 C33 C34 F23 180.0(2) . . . . ?
F22 C33 C34 C35 -177.9(2) . . . . ?
C32 C33 C34 C35 1.1(4) . . . . ?
F23 C34 C35 F24 1.4(4) . . . . ?
C33 C34 C35 F24 -179.7(2) . . . . ?
F23 C34 C35 C36 -178.4(2) . . . . ?
C33 C34 C35 C36 0.5(4) . . . . ?
F24 C35 C36 F25 -1.7(4) . . . . ?
C34 C35 C36 F25 178.1(2) . . . . ?
F24 C35 C36 C31 178.4(2) . . . . ?
C34 C35 C36 C31 -1.8(4) . . . . ?
O5 C31 C36 F25 -4.4(3) . . . . ?
C32 C31 C36 F25 -178.4(2) . . . . ?
O5 C31 C36 C35 175.5(2) . . . . ?
C32 C31 C36 C35 1.5(4) . . . . ?
C24 O6 C37 C38 101.4(3) . . . . ?
C24 O6 C37 C42 -85.9(3) . . . . ?
C42 C37 C38 F26 -179.0(2) . . . . ?
O6 C37 C38 F26 -6.2(4) . . . . ?
C42 C37 C38 C39 -0.8(4) . . . . ?
O6 C37 C38 C39 172.0(2) . . . . ?
F26 C38 C39 F27 0.6(4) . . . . ?
C37 C38 C39 F27 -177.7(2) . . . . ?
F26 C38 C39 C40 -179.4(3) . . . . ?
C37 C38 C39 C40 2.4(4) . . . . ?
F27 C39 C40 F28 -0.6(4) . . . . ?
C38 C39 C40 F28 179.4(2) . . . . ?
F27 C39 C40 C41 178.2(3) . . . . ?
C38 C39 C40 C41 -1.9(4) . . . . ?
F28 C40 C41 F29 0.0(4) . . . . ?
C39 C40 C41 F29 -178.7(3) . . . . ?
F28 C40 C41 C42 178.5(3) . . . . ?
C39 C40 C41 C42 -0.2(4) . . . . ?
C38 C37 C42 F30 177.4(2) . . . . ?
O6 C37 C42 F30 4.6(4) . . . . ?
C38 C37 C42 C41 -1.4(4) . . . . ?
O6 C37 C42 C41 -174.1(2) . . . . ?
F29 C41 C42 F30 1.6(4) . . . . ?
C40 C41 C42 F30 -176.9(2) . . . . ?
F29 C41 C42 C37 -179.7(2) . . . . ?
C40 C41 C42 C37 1.8(4) . . . . ?

loop_
_cod_related_entry_id
_cod_related_entry_database
_cod_related_entry_code
1 ChemSpider 263314
